data_8107610
loop_
_publ_author_name
'Li, Yiting'
'Zhang, Xiaochun'
'Weng, Xingshang'
'Zhuang, Xuewen'

_publ_section_title
;
 The crystal structure of
 4-(2,4-dichlorophenyl)-2-(4-fluorophenyl)-5-methyl-1H-imidazole,
 C16H11Cl2FN2
;
_journal_issue 5
_journal_name_full 'Zeitschrift f\"ur Kristallographie - New Crystal Structures'
_journal_page_first 957
_journal_page_last 958
_journal_paper_doi 10.1515/ncrs-2023-0297
_journal_volume 238
_journal_year 2023
_chemical_formula_moiety 'C16 H11 Cl2 F N2'
_chemical_formula_sum 'C16 H11 Cl2 F N2'
_chemical_formula_weight 321.17
_space_group_crystal_system orthorhombic
_space_group_IT_number 61
_space_group_name_Hall '-P 2ac 2ab'
_space_group_name_H-M_alt 'P b c a'
_atom_sites_solution_hydrogens geom
_atom_sites_solution_primary dual
_cell_angle_alpha 90
_cell_angle_beta 90
_cell_angle_gamma 90
_cell_formula_units_Z 8
_cell_length_a 9.6732(3)
_cell_length_b 15.5602(5)
_cell_length_c 19.0881(6)
_cell_measurement_reflns_used 9909
_cell_measurement_temperature 193.00
_cell_measurement_theta_max 59.97
_cell_measurement_theta_min 5.10
_cell_volume 2873.08(16)
_computing_cell_refinement 'SAINT V8.40B (Bruker, 2019)'
_computing_data_collection 'APEX4 V2022.10-1 (Bruker, 2022)'
_computing_data_reduction 'SAINT V8.40B (Bruker, 2019)'
_computing_molecular_graphics 'Olex2 1.5 (Dolomanov et al., 2009)'
_computing_publication_material 'Olex2 1.5 (Dolomanov et al., 2009)'
_computing_structure_refinement 'SHELXL 2019/3 (Sheldrick, 2015)'
_computing_structure_solution 'SHELXT 2018/2 (Sheldrick, 2018)'
_diffrn_ambient_temperature 193.00
_diffrn_detector CPAD
_diffrn_detector_area_resol_mean 7.41
_diffrn_detector_type 'Bruker PHOTON II'
_diffrn_measured_fraction_theta_full 0.995
_diffrn_measured_fraction_theta_max 0.976
_diffrn_measurement_device 'four-circle diffractometer'
_diffrn_measurement_device_type 'Bruker D8 VENTURE Metaljet PHOTON II'
_diffrn_measurement_method '\w and \f shutterless scans'
_diffrn_measurement_specimen_support 'nylon loop'
_diffrn_radiation_monochromator 'Helios Multi-layer Optic'
_diffrn_radiation_probe x-ray
_diffrn_radiation_type GaK\a
_diffrn_radiation_wavelength 1.34139
_diffrn_reflns_av_R_equivalents 0.0343
_diffrn_reflns_av_unetI/netI 0.0245
_diffrn_reflns_Laue_measured_fraction_full 0.995
_diffrn_reflns_Laue_measured_fraction_max 0.976
_diffrn_reflns_limit_h_max 6
_diffrn_reflns_limit_h_min -12
_diffrn_reflns_limit_k_max 17
_diffrn_reflns_limit_k_min -19
_diffrn_reflns_limit_l_max 22
_diffrn_reflns_limit_l_min -24
_diffrn_reflns_number 21290
_diffrn_reflns_point_group_measured_fraction_full 0.995
_diffrn_reflns_point_group_measured_fraction_max 0.976
_diffrn_reflns_theta_full 53.594
_diffrn_reflns_theta_max 60.241
_diffrn_reflns_theta_min 5.099
_diffrn_source MetalJet
_diffrn_source_current 2.86
_diffrn_source_power 0.19937059999999998
_diffrn_source_type 'Liquid Metal source'
_diffrn_source_voltage 69.71
_diffrn_standards_number 0
_exptl_absorpt_coefficient_mu 2.724
_exptl_absorpt_correction_T_max 0.7518
_exptl_absorpt_correction_T_min 0.5773
_exptl_absorpt_correction_type multi-scan
_exptl_absorpt_process_details
;
SADABS-2016/2 (Bruker,2016/2) was used for absorption correction.
wR2(int) was 0.1469 before and 0.0912 after correction.
The Ratio of minimum to maximum transmission is 0.7679.
The \l/2 correction factor is Not present.
;
_exptl_crystal_density_diffrn 1.485
_exptl_crystal_description block
_exptl_crystal_F_000 1312
_exptl_crystal_size_max 0.13
_exptl_crystal_size_mid 0.12
_exptl_crystal_size_min 0.1
_refine_diff_density_max 0.475
_refine_diff_density_min -0.322
_refine_diff_density_rms 0.051
_refine_ls_extinction_coef .
_refine_ls_extinction_method none
_refine_ls_goodness_of_fit_ref 1.040
_refine_ls_hydrogen_treatment constr
_refine_ls_matrix_type full
_refine_ls_number_parameters 191
_refine_ls_number_reflns 3187
_refine_ls_number_restraints 0
_refine_ls_restrained_S_all 1.040
_refine_ls_R_factor_all 0.0467
_refine_ls_R_factor_gt 0.0361
_refine_ls_shift/su_max 0.001
_refine_ls_shift/su_mean 0.000
_refine_ls_structure_factor_coef Fsqd
_refine_ls_weighting_details 'w=1/[\s^2^(Fo^2^)+(0.0429P)^2^+2.0887P] where P=(Fo^2^+2Fc^2^)/3'
_refine_ls_weighting_scheme calc
_refine_ls_wR_factor_gt 0.0898
_refine_ls_wR_factor_ref 0.0958
_reflns_Friedel_coverage 0.000
_reflns_Friedel_fraction_full .
_reflns_Friedel_fraction_max .
_reflns_number_gt 2676
_reflns_number_total 3187
_reflns_threshold_expression 'I > 2\s(I)'
_cod_data_source_file suppl_j_ncrs-2023-0297_suppl_001.cif
_cod_data_source_block b_0m
_cod_depositor_comments
;
The following automatic conversions were performed:

data item '_diffrn_radiation_probe' value 'X-ray' was changed to
'x-ray' in accordance with the built-in table derived from the CIF
Core dictionary named 'cif_core.dic' version 2.4.5 last updated on
2014-11-21.

Automatic conversion script
Id: cif_fix_values 8738 2021-04-28 16:35:53Z antanas 
;
_cod_database_code 8107610
_shelx_space_group_comment
;
The symmetry employed for this shelxl refinement is uniquely defined
by the following loop, which should always be used as a source of
symmetry information in preference to the above space-group names.
They are only intended as comments.
;
_shelx_estimated_absorpt_t_max 0.772
_shelx_estimated_absorpt_t_min 0.718
_olex2_refinement_description
;
1. Fixed Uiso
 At 1.2 times of:
  All C(H) groups, All N(H) groups
 At 1.5 times of:
  All C(H,H,H) groups
2.a Aromatic/amide H refined with riding coordinates:
 N2(H2), C12(H12), C15(H15), C5(H5), C1(H1), C13(H13), C4(H4), C2(H2A)
2.b Idealised Me refined as rotating group:
 C8(H8A,H8B,H8C)
;
_olex2_submission_special_instructions 'No special instructions were received'
_site XU

loop_
_space_group_symop_operation_xyz
'x, y, z'
'-x+1/2, -y, z+1/2'
'-x, y+1/2, -z+1/2'
'x+1/2, -y+1/2, -z'
'-x, -y, -z'
'x-1/2, y, -z-1/2'
'x, -y-1/2, z-1/2'
'-x-1/2, y-1/2, z'

loop_
_atom_site_label
_atom_site_type_symbol
_atom_site_fract_x
_atom_site_fract_y
_atom_site_fract_z
_atom_site_U_iso_or_equiv
_atom_site_adp_type
_atom_site_occupancy
_atom_site_site_symmetry_order
_atom_site_calc_flag
_atom_site_refinement_flags_posn
_atom_site_refinement_flags_adp
_atom_site_refinement_flags_occupancy
_atom_site_disorder_assembly
_atom_site_disorder_group
C1 C 0.37982(18) 0.71881(11) 0.67183(9) 0.0254(4) Uani 1 1 d . . . . .
H1 H 0.320198 0.716760 0.711347 0.030 Uiso 1 1 calc R U . . .
C2 C 0.3451(2) 0.76974(12) 0.61494(10) 0.0303(4) Uani 1 1 d . . . . .
H2A H 0.261626 0.801866 0.614609 0.036 Uiso 1 1 calc R U . . .
C3 C 0.4344(2) 0.77267(12) 0.55907(10) 0.0309(4) Uani 1 1 d . . . . .
C4 C 0.5554(2) 0.72626(13) 0.55657(10) 0.0322(4) Uani 1 1 d . . . . .
H4 H 0.614906 0.729539 0.517068 0.039 Uiso 1 1 calc R U . . .
C5 C 0.58778(18) 0.67469(12) 0.61326(9) 0.0280(4) Uani 1 1 d . . . . .
H5 H 0.670241 0.641547 0.612401 0.034 Uiso 1 1 calc R U . . .
C6 C 0.50133(16) 0.67052(11) 0.67173(9) 0.0210(3) Uani 1 1 d . . . . .
C7 C 0.53886(16) 0.61660(11) 0.73151(8) 0.0202(3) Uani 1 1 d . . . . .
C8 C 0.45144(18) 0.50648(13) 0.89341(9) 0.0291(4) Uani 1 1 d . . . . .
H8A H 0.449078 0.548851 0.931372 0.044 Uiso 1 1 calc R U . . .
H8B H 0.502632 0.455541 0.908861 0.044 Uiso 1 1 calc R U . . .
H8C H 0.356782 0.489992 0.880981 0.044 Uiso 1 1 calc R U . . .
C9 C 0.52105(16) 0.54453(11) 0.83113(8) 0.0213(3) Uani 1 1 d . . . . .
C10 C 0.65103(16) 0.53515(11) 0.80352(8) 0.0200(3) Uani 1 1 d . . . . .
C11 C 0.76826(16) 0.48138(11) 0.82622(9) 0.0210(3) Uani 1 1 d . . . . .
C12 C 0.82737(18) 0.42600(11) 0.77729(9) 0.0256(4) Uani 1 1 d . . . . .
H12 H 0.787086 0.422142 0.732011 0.031 Uiso 1 1 calc R U . . .
C13 C 0.94261(19) 0.37635(12) 0.79211(10) 0.0300(4) Uani 1 1 d . . . . .
H13 H 0.981818 0.339837 0.757521 0.036 Uiso 1 1 calc R U . . .
C14 C 0.99907(18) 0.38131(12) 0.85849(10) 0.0288(4) Uani 1 1 d . . . . .
C15 C 0.94334(18) 0.43371(11) 0.90933(10) 0.0268(4) Uani 1 1 d . . . . .
H15 H 0.982446 0.435620 0.954953 0.032 Uiso 1 1 calc R U . . .
C16 C 0.82888(17) 0.48374(11) 0.89273(9) 0.0223(3) Uani 1 1 d . . . . .
Cl1 Cl 0.76681(5) 0.55241(3) 0.95703(2) 0.03110(13) Uani 1 1 d . . . . .
Cl2 Cl 1.14429(5) 0.31997(4) 0.87839(3) 0.04310(16) Uani 1 1 d . . . . .
F1 F 0.40097(15) 0.82401(8) 0.50387(6) 0.0471(3) Uani 1 1 d . . . . .
N1 N 0.66163(13) 0.58027(9) 0.74103(7) 0.0212(3) Uani 1 1 d . . . . .
N2 N 0.45240(13) 0.59719(9) 0.78538(7) 0.0214(3) Uani 1 1 d . . . . .
H2 H 0.366766 0.615394 0.790066 0.026 Uiso 1 1 calc R U . . .

loop_
_atom_site_aniso_label
_atom_site_aniso_U_11
_atom_site_aniso_U_22
_atom_site_aniso_U_33
_atom_site_aniso_U_23
_atom_site_aniso_U_13
_atom_site_aniso_U_12
Cl1 0.0313(2) 0.0371(3) 0.0249(2) -0.00635(18) -0.00420(16) 0.00272(18)
Cl2 0.0316(3) 0.0474(3) 0.0503(3) 0.0125(2) -0.0018(2) 0.0174(2)
F1 0.0695(9) 0.0377(7) 0.0341(7) 0.0142(5) -0.0111(6) 0.0044(6)
N1 0.0146(6) 0.0273(7) 0.0216(7) 0.0015(6) -0.0018(5) 0.0004(5)
N2 0.0140(6) 0.0278(8) 0.0224(7) -0.0001(6) 0.0004(5) 0.0025(5)
C7 0.0153(7) 0.0238(8) 0.0215(8) -0.0016(6) -0.0012(6) -0.0009(6)
C11 0.0170(7) 0.0234(8) 0.0225(8) 0.0025(7) -0.0013(6) -0.0012(6)
C10 0.0177(7) 0.0243(8) 0.0182(8) -0.0003(6) -0.0021(6) 0.0004(6)
C6 0.0185(7) 0.0218(8) 0.0228(8) -0.0011(6) -0.0042(6) -0.0020(6)
C16 0.0198(8) 0.0246(9) 0.0224(8) 0.0014(7) -0.0017(6) -0.0019(6)
C9 0.0188(8) 0.0259(9) 0.0193(8) -0.0007(7) -0.0023(6) -0.0011(6)
C12 0.0252(8) 0.0288(9) 0.0229(8) 0.0000(7) -0.0009(7) 0.0016(7)
C15 0.0236(8) 0.0303(9) 0.0264(9) 0.0056(7) -0.0061(7) -0.0011(7)
C5 0.0215(8) 0.0345(10) 0.0280(9) 0.0018(8) -0.0011(7) 0.0004(7)
C1 0.0250(8) 0.0245(9) 0.0266(9) -0.0016(7) -0.0023(7) 0.0021(7)
C14 0.0208(8) 0.0289(9) 0.0367(10) 0.0094(8) -0.0011(7) 0.0050(7)
C13 0.0291(9) 0.0311(10) 0.0298(9) 0.0005(8) 0.0041(7) 0.0064(7)
C8 0.0246(9) 0.0386(11) 0.0240(9) 0.0035(8) 0.0025(7) -0.0009(8)
C4 0.0347(10) 0.0372(11) 0.0246(9) 0.0044(8) 0.0015(7) -0.0065(8)
C2 0.0329(9) 0.0236(9) 0.0345(10) -0.0014(8) -0.0081(8) 0.0075(7)
C3 0.0436(11) 0.0223(9) 0.0269(9) 0.0047(7) -0.0100(8) -0.0019(8)

loop_
_atom_type_symbol
_atom_type_description
_atom_type_scat_dispersion_real
_atom_type_scat_dispersion_imag
_atom_type_scat_source
C C 0.0137 0.0067 'International Tables Vol C Tables 4.2.6.8 and 6.1.1.4'
H H 0.0000 0.0000 'International Tables Vol C Tables 4.2.6.8 and 6.1.1.4'
Cl Cl 0.3281 0.5435 'International Tables Vol C Tables 4.2.6.8 and 6.1.1.4'
F F 0.0583 0.0400 'International Tables Vol C Tables 4.2.6.8 and 6.1.1.4'
N N 0.0241 0.0134 'International Tables Vol C Tables 4.2.6.8 and 6.1.1.4'

loop_
_geom_angle_atom_site_label_1
_geom_angle_atom_site_label_2
_geom_angle_atom_site_label_3
_geom_angle
_geom_angle_site_symmetry_1
_geom_angle_site_symmetry_3
C7 N1 C10 105.48(13) . .
C7 N2 H2 125.8 . .
C7 N2 C9 108.48(13) . .
C9 N2 H2 125.8 . .
N1 C7 N2 110.62(14) . .
N1 C7 C6 124.97(14) . .
N2 C7 C6 124.41(14) . .
C16 C11 C10 125.05(15) . .
C12 C11 C10 118.01(15) . .
C12 C11 C16 116.90(15) . .
N1 C10 C11 118.87(14) . .
C9 C10 N1 110.14(14) . .
C9 C10 C11 130.75(15) . .
C5 C6 C7 120.12(15) . .
C1 C6 C7 121.14(15) . .
C1 C6 C5 118.74(16) . .
C11 C16 Cl1 120.88(13) . .
C15 C16 Cl1 117.35(13) . .
C15 C16 C11 121.74(16) . .
N2 C9 C10 105.27(14) . .
N2 C9 C8 121.85(14) . .
C10 C9 C8 132.79(16) . .
C11 C12 H12 118.7 . .
C13 C12 C11 122.56(16) . .
C13 C12 H12 118.7 . .
C16 C15 H15 120.6 . .
C14 C15 C16 118.86(16) . .
C14 C15 H15 120.6 . .
C6 C5 H5 119.4 . .
C4 C5 C6 121.11(17) . .
C4 C5 H5 119.4 . .
C6 C1 H1 119.6 . .
C2 C1 C6 120.73(17) . .
C2 C1 H1 119.6 . .
C15 C14 Cl2 119.14(14) . .
C15 C14 C13 121.62(16) . .
C13 C14 Cl2 119.24(15) . .
C12 C13 H13 120.9 . .
C14 C13 C12 118.29(17) . .
C14 C13 H13 120.9 . .
C9 C8 H8A 109.5 . .
C9 C8 H8B 109.5 . .
C9 C8 H8C 109.5 . .
H8A C8 H8B 109.5 . .
H8A C8 H8C 109.5 . .
H8B C8 H8C 109.5 . .
C5 C4 H4 121.0 . .
C3 C4 C5 118.03(17) . .
C3 C4 H4 121.0 . .
C1 C2 H2A 120.8 . .
C3 C2 C1 118.40(17) . .
C3 C2 H2A 120.8 . .
F1 C3 C4 118.89(18) . .
F1 C3 C2 118.13(17) . .
C2 C3 C4 122.98(17) . .

loop_
_geom_bond_atom_site_label_1
_geom_bond_atom_site_label_2
_geom_bond_distance
_geom_bond_site_symmetry_2
Cl1 C16 1.7346(18) .
Cl2 C14 1.7403(17) .
F1 C3 1.361(2) .
N1 C7 1.328(2) .
N1 C10 1.388(2) .
N2 H2 0.8800 .
N2 C7 1.359(2) .
N2 C9 1.369(2) .
C7 C6 1.462(2) .
C11 C10 1.474(2) .
C11 C16 1.399(2) .
C11 C12 1.393(2) .
C10 C9 1.371(2) .
C6 C5 1.396(2) .
C6 C1 1.395(2) .
C16 C15 1.390(2) .
C9 C8 1.489(2) .
C12 H12 0.9500 .
C12 C13 1.385(2) .
C15 H15 0.9500 .
C15 C14 1.377(3) .
C5 H5 0.9500 .
C5 C4 1.383(3) .
C1 H1 0.9500 .
C1 C2 1.386(3) .
C14 C13 1.382(3) .
C13 H13 0.9500 .
C8 H8A 0.9800 .
C8 H8B 0.9800 .
C8 H8C 0.9800 .
C4 H4 0.9500 .
C4 C3 1.376(3) .
C2 H2A 0.9500 .
C2 C3 1.373(3) .

loop_
_geom_torsion_atom_site_label_1
_geom_torsion_atom_site_label_2
_geom_torsion_atom_site_label_3
_geom_torsion_atom_site_label_4
_geom_torsion
_geom_torsion_site_symmetry_1
_geom_torsion_site_symmetry_2
_geom_torsion_site_symmetry_3
_geom_torsion_site_symmetry_4
Cl1 C16 C15 C14 -177.14(14) . . . .
Cl2 C14 C13 C12 -179.73(14) . . . .
N1 C7 C6 C5 11.6(3) . . . .
N1 C7 C6 C1 -168.11(16) . . . .
N1 C10 C9 N2 -0.96(19) . . . .
N1 C10 C9 C8 175.44(17) . . . .
N2 C7 C6 C5 -168.76(16) . . . .
N2 C7 C6 C1 11.5(3) . . . .
C7 N1 C10 C11 175.14(15) . . . .
C7 N1 C10 C9 0.20(19) . . . .
C7 N2 C9 C10 1.34(18) . . . .
C7 N2 C9 C8 -175.55(15) . . . .
C7 C6 C5 C4 -179.01(16) . . . .
C7 C6 C1 C2 179.98(16) . . . .
C11 C10 C9 N2 -175.10(16) . . . .
C11 C10 C9 C8 1.3(3) . . . .
C11 C16 C15 C14 0.8(3) . . . .
C11 C12 C13 C14 1.1(3) . . . .
C10 N1 C7 N2 0.66(18) . . . .
C10 N1 C7 C6 -179.68(15) . . . .
C10 C11 C16 Cl1 0.8(2) . . . .
C10 C11 C16 C15 -177.07(16) . . . .
C10 C11 C12 C13 176.30(16) . . . .
C6 C5 C4 C3 -0.8(3) . . . .
C6 C1 C2 C3 -1.1(3) . . . .
C16 C11 C10 N1 129.75(17) . . . .
C16 C11 C10 C9 -56.5(3) . . . .
C16 C11 C12 C13 -1.4(3) . . . .
C16 C15 C14 Cl2 178.83(13) . . . .
C16 C15 C14 C13 -1.1(3) . . . .
C9 N2 C7 N1 -1.29(19) . . . .
C9 N2 C7 C6 179.04(15) . . . .
C12 C11 C10 N1 -47.7(2) . . . .
C12 C11 C10 C9 126.0(2) . . . .
C12 C11 C16 Cl1 178.26(13) . . . .
C12 C11 C16 C15 0.4(3) . . . .
C15 C14 C13 C12 0.2(3) . . . .
C5 C6 C1 C2 0.2(3) . . . .
C5 C4 C3 F1 179.78(17) . . . .
C5 C4 C3 C2 -0.2(3) . . . .
C1 C6 C5 C4 0.7(3) . . . .
C1 C2 C3 F1 -178.85(16) . . . .
C1 C2 C3 C4 1.1(3) . . . .
